data_7154335
loop_
_publ_author_name
'Jose, Anu'
'Jayakrishnan, A. J.'
'Seetha Lakshmi, K. C.'
'Varughese, Sunil'
'Nair, Vijay'

_publ_section_title
;
 Phosphine-mediated reaction of 3-methyl allenoate and isatins: a protocol
 for the synthesis of spirofuran oxindoles.
;
_journal_issue 12
_journal_name_full 'Organic &amp; biomolecular chemistry'
_journal_page_first 3589
_journal_page_last 3592
_journal_paper_doi 10.1039/c5ob00123d
_journal_volume 13
_journal_year 2015
_chemical_formula_moiety 'C22 H20 Br N O4'
_chemical_formula_sum 'C22 H20 Br N O4'
_chemical_formula_weight 442.30
_chemical_name_systematic
; 
 ? 
;
_space_group_IT_number 14
_symmetry_cell_setting monoclinic
_symmetry_space_group_name_Hall '-P 2ybc'
_symmetry_space_group_name_H-M 'P 1 21/c 1'
_atom_sites_solution_hydrogens geom
_atom_sites_solution_primary direct
_atom_sites_solution_secondary difmap
_audit_creation_method SHELXL-97
_audit_update_record
;
2013-10-30 deposited with the CCDC.
2015-02-12 downloaded from the CCDC.
;
_cell_angle_alpha 90.00
_cell_angle_beta 92.881(19)
_cell_angle_gamma 90.00
_cell_formula_units_Z 4
_cell_length_a 5.414(6)
_cell_length_b 20.283(19)
_cell_length_c 18.171(17)
_cell_measurement_reflns_used 3231
_cell_measurement_temperature 301(2)
_cell_measurement_theta_max 27.5
_cell_measurement_theta_min 3.0
_cell_volume 1993(3)
_computing_cell_refinement
;
CrystalClear-SM Expert 2.0 r14k (Rigaku, 2012)
;
_computing_data_collection
;
CrystalClear-SM Expert 2.0 r14k (Rigaku, 2012)
;
_computing_data_reduction
;
CrystalClear-SM Expert 2.0 r14k (Rigaku, 2012)
;
_computing_structure_refinement 'SHELXL-97 (Sheldrick, 1997)'
_computing_structure_solution 'SHELXS-97 (Sheldrick, 1990)'
_diffrn_ambient_temperature 301(2)
_diffrn_measured_fraction_theta_full 0.973
_diffrn_measured_fraction_theta_max 0.973
_diffrn_measurement_device_type
;
Rigaku Saturn724+ (4x4 bin mode)
;
_diffrn_measurement_method 'profile data from \w-scans'
_diffrn_radiation_monochromator graphite
_diffrn_radiation_source 'fine-focus sealed tube'
_diffrn_radiation_type MoK\a
_diffrn_radiation_wavelength 0.71073
_diffrn_reflns_av_R_equivalents 0.1196
_diffrn_reflns_av_sigmaI/netI 0.0860
_diffrn_reflns_limit_h_max 6
_diffrn_reflns_limit_h_min -6
_diffrn_reflns_limit_k_max 25
_diffrn_reflns_limit_k_min -22
_diffrn_reflns_limit_l_max 20
_diffrn_reflns_limit_l_min -22
_diffrn_reflns_number 14461
_diffrn_reflns_theta_full 26.50
_diffrn_reflns_theta_max 26.50
_diffrn_reflns_theta_min 3.01
_exptl_absorpt_coefficient_mu 2.091
_exptl_absorpt_correction_T_max 0.6799
_exptl_absorpt_correction_T_min 0.5728
_exptl_absorpt_correction_type numerical
_exptl_absorpt_process_details 'Busing and Levy (1957) Acta Cryst. 10, 180'
_exptl_crystal_colour Colorless
_exptl_crystal_density_diffrn 1.474
_exptl_crystal_density_method 'not measured'
_exptl_crystal_description Block
_exptl_crystal_F_000 904
_exptl_crystal_size_max 0.30
_exptl_crystal_size_mid 0.20
_exptl_crystal_size_min 0.20
_refine_diff_density_max 0.512
_refine_diff_density_min -0.571
_refine_diff_density_rms 0.100
_refine_ls_extinction_method none
_refine_ls_goodness_of_fit_ref 1.051
_refine_ls_hydrogen_treatment constr
_refine_ls_matrix_type full
_refine_ls_number_parameters 253
_refine_ls_number_reflns 4011
_refine_ls_number_restraints 0
_refine_ls_restrained_S_all 1.051
_refine_ls_R_factor_all 0.0848
_refine_ls_R_factor_gt 0.0685
_refine_ls_shift/su_max 0.000
_refine_ls_shift/su_mean 0.000
_refine_ls_structure_factor_coef Fsqd
_refine_ls_weighting_details 'calc w=1/[\s^2^(Fo^2^)+(0.1377P)^2^+0.0000P] where P=(Fo^2^+2Fc^2^)/3'
_refine_ls_weighting_scheme calc
_refine_ls_wR_factor_gt 0.1854
_refine_ls_wR_factor_ref 0.2142
_reflns_number_gt 3044
_reflns_number_total 4011
_reflns_threshold_expression >2sigma(I)
_cod_data_source_file c5ob00123d2.cif
_cod_data_source_block datam
_cod_depositor_comments
;
The following automatic conversions were performed:

'_symmetry_cell_setting' value 'Monoclinic' changed to 'monoclinic'
according to
/usr/data/users/saulius/crontab/automatic-downloads/rss-feeds/RSC/lib/dictionaries/cif_core.dic
dictionary named 'cif_core.dic' version 2.4.2 from 2011-04-26.

'_exptl_absorpt_correction_type' value 'Numerical' changed to
'numerical' according to
/usr/data/users/saulius/crontab/automatic-downloads/rss-feeds/RSC/lib/dictionaries/cif_core.dic
dictionary named 'cif_core.dic' version 2.4.2 from 2011-04-26.

Automatic conversion script
Id: cif_fix_values 3008 2015-01-20 13:52:24Z robertas 

 Adding full bibliography for 7154335.cif.
;
_cod_original_sg_symbol_H-M 'P 21/c'
_cod_database_code 7154335

loop_
_symmetry_equiv_pos_as_xyz
'x, y, z'
'-x, y+1/2, -z+1/2'
'-x, -y, -z'
'x, -y-1/2, z-1/2'

loop_
_atom_site_label
_atom_site_type_symbol
_atom_site_fract_x
_atom_site_fract_y
_atom_site_fract_z
_atom_site_U_iso_or_equiv
_atom_site_adp_type
_atom_site_occupancy
_atom_site_symmetry_multiplicity
_atom_site_calc_flag
_atom_site_refinement_flags
C2 C 1.2666(7) 0.19245(18) 0.5563(2) 0.0488(8) Uani 1 1 d .
C3 C 1.0911(6) 0.25333(16) 0.54675(18) 0.0450(7) Uani 1 1 d .
C4 C 0.9370(6) 0.24842(16) 0.61251(18) 0.0440(7) Uani 1 1 d .
C5 C 1.0024(7) 0.19158(18) 0.6506(2) 0.0477(8) Uani 1 1 d .
C6 C 0.8896(9) 0.17397(18) 0.7152(3) 0.0602(10) Uani 1 1 d .
H6 H 0.9341 0.1357 0.7407 0.072 Uiso 1 1 calc R
C7 C 0.7095(8) 0.2156(2) 0.7398(2) 0.0605(10) Uani 1 1 d .
H7 H 0.6285 0.2049 0.7821 0.073 Uiso 1 1 calc R
C8 C 0.6486(7) 0.27287(19) 0.70230(19) 0.0510(8) Uani 1 1 d .
C9 C 0.7598(6) 0.29003(16) 0.63800(18) 0.0447(7) Uani 1 1 d .
H9 H 0.7159 0.3285 0.6128 0.054 Uiso 1 1 calc R
C11 C 1.2826(7) 0.33411(15) 0.47966(19) 0.0438(8) Uani 1 1 d .
C12 C 1.1449(8) 0.2931(2) 0.4236(2) 0.0580(10) Uani 1 1 d .
H12B H 1.2555 0.2634 0.3994 0.070 Uiso 1 1 calc R
H12A H 1.0592 0.3204 0.3867 0.070 Uiso 1 1 calc R
C13 C 0.9616(7) 0.25477(18) 0.4684(2) 0.0503(8) Uani 1 1 d .
H13B H 0.9364 0.2105 0.4492 0.060 Uiso 1 1 calc R
H13A H 0.8034 0.2772 0.4687 0.060 Uiso 1 1 calc R
C14 C 1.4330(7) 0.38625(18) 0.4733(2) 0.0514(8) Uani 1 1 d .
H14 H 1.4939 0.4068 0.5161 0.062 Uiso 1 1 calc R
C15 C 1.5059(8) 0.41229(17) 0.4030(2) 0.0541(9) Uani 1 1 d .
C16 C 1.7797(13) 0.4897(3) 0.3507(3) 0.0967(19) Uani 1 1 d .
H16B H 1.6556 0.5146 0.3222 0.116 Uiso 1 1 calc R
H16A H 1.8434 0.4555 0.3195 0.116 Uiso 1 1 calc R
C17 C 1.9846(12) 0.5342(3) 0.3778(3) 0.0903(17) Uani 1 1 d .
H17B H 2.0619 0.5534 0.3365 0.135 Uiso 1 1 calc R
H17A H 2.1047 0.5092 0.4068 0.135 Uiso 1 1 calc R
H16C H 1.9190 0.5685 0.4075 0.135 Uiso 1 1 calc R
C18 C 1.3039(7) 0.09697(18) 0.6423(2) 0.0581(10) Uani 1 1 d .
H18A H 1.3508 0.1017 0.6943 0.070 Uiso 1 1 calc R
H18B H 1.4537 0.0893 0.6164 0.070 Uiso 1 1 calc R
C19 C 1.1373(7) 0.03744(17) 0.6323(2) 0.0478(8) Uani 1 1 d .
C20 C 1.1966(9) -0.0204(2) 0.6693(3) 0.0713(12) Uani 1 1 d .
H20 H 1.3376 -0.0215 0.7007 0.086 Uiso 1 1 calc R
C21 C 1.0545(10) -0.0767(2) 0.6613(3) 0.0788(14) Uani 1 1 d .
H21 H 1.0989 -0.1145 0.6877 0.095 Uiso 1 1 calc R
C22 C 0.8497(9) -0.0769(2) 0.6149(2) 0.0656(11) Uani 1 1 d .
H22 H 0.7549 -0.1149 0.6086 0.079 Uiso 1 1 calc R
C23 C 0.7848(9) -0.0203(2) 0.5775(3) 0.0659(11) Uani 1 1 d .
H23 H 0.6437 -0.0201 0.5461 0.079 Uiso 1 1 calc R
C24 C 0.9258(8) 0.0365(2) 0.5857(2) 0.0586(9) Uani 1 1 d .
H24 H 0.8784 0.0743 0.5597 0.070 Uiso 1 1 calc R
N1 N 1.1922(6) 0.15827(15) 0.61581(19) 0.0523(7) Uani 1 1 d .
O2 O 1.4346(6) 0.17847(14) 0.51719(19) 0.0628(8) Uani 1 1 d .
O3 O 1.2374(5) 0.31349(12) 0.54911(12) 0.0464(6) Uani 1 1 d .
O15 O 1.4347(7) 0.39437(17) 0.34215(17) 0.0794(10) Uani 1 1 d .
O16 O 1.6730(7) 0.46075(15) 0.41398(16) 0.0745(9) Uani 1 1 d .
Br8 Br 0.40591(9) 0.32905(2) 0.74056(3) 0.0706(3) Uani 1 1 d .

loop_
_atom_site_aniso_label
_atom_site_aniso_U_11
_atom_site_aniso_U_22
_atom_site_aniso_U_33
_atom_site_aniso_U_23
_atom_site_aniso_U_13
_atom_site_aniso_U_12
C2 0.0373(19) 0.0493(18) 0.060(2) -0.0031(15) 0.0031(15) -0.0096(15)
C3 0.0372(18) 0.0504(18) 0.0475(18) 0.0003(13) 0.0044(13) -0.0091(13)
C4 0.0350(17) 0.0464(18) 0.0507(18) -0.0021(13) 0.0018(13) -0.0076(13)
C5 0.0435(19) 0.0436(17) 0.056(2) -0.0018(14) 0.0057(15) -0.0067(14)
C6 0.068(3) 0.050(2) 0.064(2) 0.0106(16) 0.013(2) -0.0054(17)
C7 0.063(3) 0.066(2) 0.054(2) 0.0015(17) 0.0146(18) -0.0154(19)
C8 0.0421(19) 0.055(2) 0.056(2) -0.0109(15) 0.0037(15) -0.0084(15)
C9 0.0390(18) 0.0451(18) 0.0499(18) 0.0006(13) 0.0002(13) -0.0059(13)
C11 0.045(2) 0.0447(18) 0.0426(17) 0.0013(12) 0.0087(14) 0.0023(13)
C12 0.057(2) 0.067(2) 0.051(2) -0.0007(16) 0.0078(17) -0.0096(18)
C13 0.0425(19) 0.0525(19) 0.0555(19) -0.0026(14) -0.0003(15) -0.0084(15)
C14 0.055(2) 0.0497(18) 0.0496(18) 0.0046(14) 0.0088(15) -0.0019(16)
C15 0.066(2) 0.0431(18) 0.054(2) 0.0023(14) 0.0161(17) 0.0007(16)
C16 0.138(5) 0.078(3) 0.078(3) 0.008(2) 0.042(3) -0.038(3)
C17 0.098(4) 0.067(3) 0.110(4) 0.006(3) 0.043(3) -0.016(3)
C18 0.044(2) 0.050(2) 0.080(3) 0.0064(17) -0.0021(19) 0.0027(15)
C19 0.0437(19) 0.0448(18) 0.0553(19) 0.0035(13) 0.0053(14) 0.0062(14)
C20 0.059(3) 0.055(2) 0.098(3) 0.020(2) -0.015(2) 0.0010(19)
C21 0.076(3) 0.055(2) 0.104(4) 0.024(2) -0.007(3) -0.005(2)
C22 0.070(3) 0.058(2) 0.069(3) -0.0023(18) 0.016(2) -0.014(2)
C23 0.055(2) 0.078(3) 0.065(2) -0.005(2) -0.0051(19) -0.010(2)
C24 0.054(2) 0.055(2) 0.067(2) 0.0104(16) -0.0005(18) 0.0063(17)
N1 0.0431(17) 0.0471(16) 0.067(2) 0.0069(13) 0.0078(14) 0.0012(13)
O2 0.0429(16) 0.0647(17) 0.082(2) -0.0040(13) 0.0168(14) 0.0004(12)
O3 0.0484(14) 0.0478(12) 0.0432(12) 0.0033(9) 0.0038(10) -0.0096(10)
O15 0.109(3) 0.074(2) 0.0563(17) -0.0046(13) 0.0194(16) -0.0244(18)
O16 0.098(3) 0.0628(17) 0.0642(17) 0.0053(13) 0.0192(16) -0.0314(17)
Br8 0.0583(4) 0.0823(4) 0.0724(4) -0.01997(19) 0.0148(2) 0.00328(19)

loop_
_atom_type_symbol
_atom_type_description
_atom_type_scat_dispersion_real
_atom_type_scat_dispersion_imag
_atom_type_scat_source
C C 0.0033 0.0016 'International Tables Vol C Tables 4.2.6.8 and 6.1.1.4'
H H 0.0000 0.0000 'International Tables Vol C Tables 4.2.6.8 and 6.1.1.4'
N N 0.0061 0.0033 'International Tables Vol C Tables 4.2.6.8 and 6.1.1.4'
O O 0.0106 0.0060 'International Tables Vol C Tables 4.2.6.8 and 6.1.1.4'
Br Br -0.2901 2.4595 'International Tables Vol C Tables 4.2.6.8 and 6.1.1.4'

loop_
_geom_angle_atom_site_label_1
_geom_angle_atom_site_label_2
_geom_angle_atom_site_label_3
_geom_angle
O2 C2 N1 127.2(4)
O2 C2 C3 126.0(3)
N1 C2 C3 106.7(3)
O3 C3 C4 110.9(3)
O3 C3 C13 103.4(3)
C4 C3 C13 119.3(3)
O3 C3 C2 109.4(3)
C4 C3 C2 102.7(3)
C13 C3 C2 111.1(3)
C9 C4 C5 120.6(3)
C9 C4 C3 130.9(3)
C5 C4 C3 108.5(3)
C4 C5 C6 121.5(4)
C4 C5 N1 110.5(3)
C6 C5 N1 128.0(4)
C7 C6 C5 117.5(4)
C7 C6 H6 121.3
C5 C6 H6 121.3
C8 C7 C6 120.7(4)
C8 C7 H7 119.7
C6 C7 H7 119.7
C7 C8 C9 121.7(4)
C7 C8 Br8 118.6(3)
C9 C8 Br8 119.8(3)
C4 C9 C8 118.0(3)
C4 C9 H9 121.0
C8 C9 H9 121.0
C14 C11 O3 117.4(3)
C14 C11 C12 131.8(3)
O3 C11 C12 110.8(3)
C11 C12 C13 103.7(3)
C11 C12 H12B 111.0
C13 C12 H12B 111.0
C11 C12 H12A 111.0
C13 C12 H12A 111.0
H12B C12 H12A 109.0
C12 C13 C3 102.9(3)
C12 C13 H13B 111.2
C3 C13 H13B 111.2
C12 C13 H13A 111.2
C3 C13 H13A 111.2
H13B C13 H13A 109.1
C11 C14 C15 123.7(4)
C11 C14 H14 118.2
C15 C14 H14 118.2
O15 C15 O16 122.5(3)
O15 C15 C14 127.3(4)
O16 C15 C14 110.2(3)
O16 C16 C17 107.8(5)
O16 C16 H16B 110.2
C17 C16 H16B 110.2
O16 C16 H16A 110.2
C17 C16 H16A 110.2
H16B C16 H16A 108.5
C16 C17 H17B 109.5
C16 C17 H17A 109.5
H17B C17 H17A 109.5
C16 C17 H16C 109.5
H17B C17 H16C 109.5
H17A C17 H16C 109.5
N1 C18 C19 114.0(3)
N1 C18 H18A 108.8
C19 C18 H18A 108.8
N1 C18 H18B 108.8
C19 C18 H18B 108.8
H18A C18 H18B 107.6
C20 C19 C24 116.7(4)
C20 C19 C18 119.8(4)
C24 C19 C18 123.5(3)
C21 C20 C19 122.4(4)
C21 C20 H20 118.8
C19 C20 H20 118.8
C22 C21 C20 120.1(4)
C22 C21 H21 119.9
C20 C21 H21 119.9
C21 C22 C23 119.1(4)
C21 C22 H22 120.5
C23 C22 H22 120.5
C22 C23 C24 121.1(4)
C22 C23 H23 119.4
C24 C23 H23 119.4
C23 C24 C19 120.6(4)
C23 C24 H24 119.7
C19 C24 H24 119.7
C2 N1 C5 111.4(3)
C2 N1 C18 124.3(3)
C5 N1 C18 124.3(3)
C11 O3 C3 110.7(2)
C15 O16 C16 118.3(4)

loop_
_geom_bond_atom_site_label_1
_geom_bond_atom_site_label_2
_geom_bond_distance
C2 O2 1.216(5)
C2 N1 1.362(5)
C2 C3 1.563(5)
C3 O3 1.454(4)
C3 C4 1.495(5)
C3 C13 1.555(5)
C4 C9 1.375(5)
C4 C5 1.382(5)
C5 C6 1.396(6)
C5 N1 1.406(5)
C6 C7 1.381(6)
C6 H6 0.9300
C7 C8 1.379(6)
C7 H7 0.9300
C8 C9 1.385(5)
C8 Br8 1.897(4)
C9 H9 0.9300
C11 C14 1.343(5)
C11 O3 1.363(4)
C11 C12 1.487(5)
C12 C13 1.527(5)
C12 H12B 0.9700
C12 H12A 0.9700
C13 H13B 0.9700
C13 H13A 0.9700
C14 C15 1.455(5)
C14 H14 0.9300
C15 O15 1.208(5)
C15 O16 1.344(5)
C16 O16 1.437(5)
C16 C17 1.494(8)
C16 H16B 0.9700
C16 H16A 0.9700
C17 H17B 0.9600
C17 H17A 0.9600
C17 H16C 0.9600
C18 N1 1.454(5)
C18 C19 1.513(5)
C18 H18A 0.9700
C18 H18B 0.9700
C19 C20 1.383(5)
C19 C24 1.390(5)
C20 C21 1.379(6)
C20 H20 0.9300
C21 C22 1.358(7)
C21 H21 0.9300
C22 C23 1.369(6)
C22 H22 0.9300
C23 C24 1.386(6)
C23 H23 0.9300
C24 H24 0.9300
